data_2243034
loop_
_publ_author_name
'Graziano, Brendan J.'
'Wile, Bradley M.'
'Zeller, Matthias'

_publ_section_title
;
 Palladium(II) complexes of a bridging amine bis(phenolate) ligand
 featuring \k^2^ and \k^3^ coordination modes
;
_journal_coeditor_code LH5914
_journal_issue 8
_journal_name_full 'Acta Crystallographica Section E'
_journal_page_first 1265
_journal_page_last 1269
_journal_paper_doi 10.1107/S2056989019010454
_journal_volume 75
_journal_year 2019
_chemical_formula_iupac '[Pd Cl2 (C34 H56 N2 O2)] [Pd Cl1 (C34 H55 N2 O2)], 1.685C H4 O, 0.315H2 O'
_chemical_formula_moiety 'C34 H56 Cl2 N2 O2 Pd, C34 H55 Cl N2 O2 Pd, 1.685(C H4 O), 0.315(H2 O)'
_chemical_formula_sum 'C69.68 H118.37 Cl3 N4 O6 Pd2'
_chemical_formula_weight 1427.41
_chemical_name_systematic
;Dichlorido({6,6'-[(ethane-1,2-diylbis(methylazanediyl)]bis(methylene)}bis(2,4-di-<i>tert</i>-butylphenol))palladium(II)
chlorido(2,4-di-<i>tert</i>-butyl-6-{[(2-{[(3,5-di-<i>tert</i>-butyl-2-hydroxyphenyl)methyl](methyl)amino}ethyl)(methyl)amino]methyl}phenolato)palladium(II) methanol 1.685-solvate 0.315-hydrate
;
_space_group_crystal_system monoclinic
_space_group_IT_number 14
_space_group_name_Hall '-P 2ybc'
_space_group_name_H-M_alt 'P 1 21/c 1'
_symmetry_space_group_name_Hall '-P 2ybc'
_symmetry_space_group_name_H-M 'P 1 21/c 1'
_atom_sites_solution_hydrogens mixed
_atom_sites_solution_primary direct
_atom_sites_solution_secondary difmap
_audit_creation_method SHELXL-2016/6
_cell_angle_alpha 90
_cell_angle_beta 109.5536(12)
_cell_angle_gamma 90
_cell_formula_units_Z 4
_cell_length_a 15.8843(5)
_cell_length_b 29.7800(10)
_cell_length_c 16.6629(6)
_cell_measurement_reflns_used 9425
_cell_measurement_temperature 100(2)
_cell_measurement_theta_max 36.2761
_cell_measurement_theta_min 2.9329
_cell_volume 7427.6(4)
_computing_cell_refinement
;
SAINT (Bruker, 2016)
;
_computing_data_collection
;
APEX3 (Bruker, 2016)
;
_computing_data_reduction
;
SAINT (Bruker, 2016)
;
_computing_molecular_graphics
;
<i>OLEX2</i> (Dolomanov, 2009),
<i>VESTA</i> (Momma & Izumi, 2011)
;
_computing_publication_material
;
publCIF (Westrip, 2010)
;
_computing_structure_refinement
;
<i>SHELXL2016/6</i> (Sheldrick, 2015),
<i>SHELXLE</i>  (H\"ubschle <i>et al.</i>,  2011)
;
_computing_structure_solution
;
SHELXS97 (Sheldrick, 2008)
;
_diffrn_ambient_temperature 100(2)
_diffrn_measured_fraction_theta_full 0.996
_diffrn_measured_fraction_theta_max 0.983
_diffrn_measurement_device_type 'Bruker AXS D8 Quest CMOS'
_diffrn_measurement_method 'omega and phi scans'
_diffrn_radiation_monochromator 'Triumph curved graphite crystal'
_diffrn_radiation_type MoK\a
_diffrn_radiation_wavelength 0.71073
_diffrn_reflns_av_R_equivalents 0.0405
_diffrn_reflns_av_unetI/netI 0.0344
_diffrn_reflns_limit_h_max 22
_diffrn_reflns_limit_h_min -22
_diffrn_reflns_limit_k_max 35
_diffrn_reflns_limit_k_min -42
_diffrn_reflns_limit_l_max 23
_diffrn_reflns_limit_l_min -18
_diffrn_reflns_number 87447
_diffrn_reflns_theta_full 25.242
_diffrn_reflns_theta_max 30.508
_diffrn_reflns_theta_min 2.845
_diffrn_source 'sealed tube X-ray source'
_exptl_absorpt_coefficient_mu 0.641
_exptl_absorpt_correction_T_max 0.7471
_exptl_absorpt_correction_T_min 0.6556
_exptl_absorpt_correction_type multi-scan
_exptl_absorpt_process_details
;
(SADABS; Krause <i>et al.</i>,  2015)
;
_exptl_crystal_colour orange
_exptl_crystal_density_diffrn 1.276
_exptl_crystal_description plate
_exptl_crystal_F_000 3022
_exptl_crystal_size_max 0.420
_exptl_crystal_size_mid 0.270
_exptl_crystal_size_min 0.090
_refine_diff_density_max 2.118
_refine_diff_density_min -0.919
_refine_ls_extinction_method none
_refine_ls_goodness_of_fit_ref 1.026
_refine_ls_hydrogen_treatment mixed
_refine_ls_matrix_type full
_refine_ls_number_parameters 900
_refine_ls_number_reflns 22272
_refine_ls_number_restraints 186
_refine_ls_restrained_S_all 1.026
_refine_ls_R_factor_all 0.0474
_refine_ls_R_factor_gt 0.0333
_refine_ls_shift/su_max 0.006
_refine_ls_shift/su_mean 0.000
_refine_ls_structure_factor_coef Fsqd
_refine_ls_weighting_details 'w=1/[\s^2^(Fo^2^)+(0.0251P)^2^+7.3036P] where P=(Fo^2^+2Fc^2^)/3'
_refine_ls_weighting_scheme calc
_refine_ls_wR_factor_gt 0.0708
_refine_ls_wR_factor_ref 0.0759
_reflns_number_gt 18396
_reflns_number_total 22272
_reflns_threshold_expression 'I > 2\s(I)'
_cod_data_source_file lh5914sup1.cif
_cod_data_source_block I
_cod_database_code 2243034
_shelx_space_group_comment
;
The symmetry employed for this shelxl refinement is uniquely defined
by the following loop, which should always be used as a source of
symmetry information in preference to the above space-group names.
They are only intended as comments.
;
_shelx_estimated_absorpt_t_min 0.775
_shelx_estimated_absorpt_t_max 0.945

loop_
_space_group_symop_operation_xyz
'x, y, z'
'-x, y+1/2, -z+1/2'
'-x, -y, -z'
'x, -y-1/2, z-1/2'

loop_
_atom_site_type_symbol
_atom_site_label
_atom_site_fract_x
_atom_site_fract_y
_atom_site_fract_z
_atom_site_U_iso_or_equiv
_atom_site_adp_type
_atom_site_calc_flag
_atom_site_occupancy
_atom_site_disorder_assembly
_atom_site_disorder_group
C C1 0.17953(11) 0.80735(7) 0.30459(11) 0.0194(3) Uani d 1 . .
H H1A 0.124296 0.825478 0.291263 0.023 Uiso calc 1 . .
H H1B 0.164217 0.775609 0.310792 0.023 Uiso calc 1 . .
C C2 0.21826(11) 0.81161(6) 0.23312(11) 0.0186(3) Uani d 1 . .
H H2A 0.177086 0.797913 0.180441 0.022 Uiso calc 1 . .
H H2B 0.225933 0.843696 0.221660 0.022 Uiso calc 1 . .
C C3 0.25578(12) 0.87326(6) 0.38525(12) 0.0189(3) Uani d 1 . .
H H3A 0.274902 0.882313 0.337477 0.028 Uiso calc 1 . .
H H3B 0.300237 0.883118 0.438856 0.028 Uiso calc 1 . .
H H3C 0.197988 0.887119 0.379094 0.028 Uiso calc 1 . .
C C4 0.29176(14) 0.73906(6) 0.23957(13) 0.0252(4) Uani d 1 . .
H H4A 0.259934 0.735029 0.178526 0.038 Uiso calc 1 . .
H H4B 0.255957 0.726570 0.272035 0.038 Uiso calc 1 . .
H H4C 0.349382 0.723493 0.255466 0.038 Uiso calc 1 . .
C C5 0.22069(11) 0.80871(6) 0.46069(11) 0.0175(3) Uani d 1 . .
H H5A 0.159724 0.819662 0.453394 0.021 Uiso calc 1 . .
H H5B 0.219857 0.775496 0.462801 0.021 Uiso calc 1 . .
C C6 0.28488(11) 0.82650(6) 0.54299(11) 0.0172(3) Uani d 1 . .
C C7 0.25435(12) 0.85501(6) 0.59361(12) 0.0203(3) Uani d 1 . .
H H7 0.192537 0.862079 0.576693 0.024 Uiso calc 1 . .
C C8 0.31289(13) 0.87344(6) 0.66884(12) 0.0214(4) Uani d 1 . .
C C9 0.40305(12) 0.86206(6) 0.69068(11) 0.0195(3) Uani d 1 . .
H H9 0.443524 0.874213 0.741761 0.023 Uiso calc 1 . .
C C10 0.43751(11) 0.83389(6) 0.64207(11) 0.0176(3) Uani d 1 . .
C C11 0.37664(11) 0.81525(6) 0.56647(11) 0.0165(3) Uani d 1 . .
C C12 0.27754(14) 0.90546(7) 0.72233(13) 0.0278(4) Uani d 1 . .
C C13 0.2301(2) 0.94537(9) 0.66700(18) 0.0493(7) Uani d 1 . .
H H13A 0.271220 0.960154 0.642776 0.074 Uiso calc 1 . .
H H13B 0.211116 0.966851 0.702121 0.074 Uiso calc 1 . .
H H13C 0.177649 0.934537 0.620839 0.074 Uiso calc 1 . .
C C14 0.2107(2) 0.88091(10) 0.75446(19) 0.0514(7) Uani d 1 . .
H H14A 0.162850 0.868296 0.705981 0.077 Uiso calc 1 . .
H H14B 0.185163 0.902034 0.785119 0.077 Uiso calc 1 . .
H H14C 0.241205 0.856620 0.792902 0.077 Uiso calc 1 . .
C C15 0.35247(18) 0.92506(9) 0.79799(15) 0.0401(6) Uani d 1 . .
H H15A 0.394948 0.941150 0.777254 0.060 Uiso calc 1 . .
H H15B 0.383447 0.900697 0.835955 0.060 Uiso calc 1 . .
H H15C 0.326986 0.945892 0.829225 0.060 Uiso calc 1 . .
C C16 0.53860(11) 0.82428(6) 0.66905(11) 0.0190(3) Uani d 1 . .
C C17 0.57415(12) 0.84092(7) 0.59878(12) 0.0238(4) Uani d 1 . .
H H17A 0.544245 0.824557 0.545847 0.036 Uiso calc 1 . .
H H17B 0.638691 0.835647 0.616394 0.036 Uiso calc 1 . .
H H17C 0.562100 0.873116 0.589428 0.036 Uiso calc 1 . .
C C18 0.55738(13) 0.77371(7) 0.68368(13) 0.0239(4) Uani d 1 . .
H H18A 0.525242 0.757245 0.631485 0.036 Uiso calc 1 . .
H H18B 0.537201 0.763440 0.730096 0.036 Uiso calc 1 . .
H H18C 0.621664 0.768247 0.698789 0.036 Uiso calc 1 . .
C C19 0.59150(13) 0.84892(8) 0.75145(13) 0.0289(4) Uani d 1 . .
H H19A 0.655086 0.841619 0.766644 0.043 Uiso calc 1 . .
H H19B 0.569987 0.839469 0.797507 0.043 Uiso calc 1 . .
H H19C 0.583179 0.881385 0.742794 0.043 Uiso calc 1 . .
C C20 0.36366(12) 0.80514(6) 0.20834(11) 0.0194(3) Uani d 1 . .
H H20A 0.422187 0.789679 0.228461 0.023 Uiso calc 1 . .
H H20B 0.334165 0.797097 0.147732 0.023 Uiso calc 1 . .
C C21 0.37937(12) 0.85519(6) 0.21469(11) 0.0179(3) Uani d 1 . .
C C22 0.44292(12) 0.87334(7) 0.28698(11) 0.0201(3) Uani d 1 . .
H H22 0.476336 0.853829 0.331313 0.024 Uiso calc 0.917(3) A 1
C C23 0.45843(12) 0.91936(7) 0.29554(12) 0.0216(4) Uani d 1 . .
C C24 0.40753(12) 0.94681(7) 0.22901(12) 0.0224(4) Uani d 1 . .
H H24 0.416930 0.978327 0.234504 0.027 Uiso calc 1 . .
C C25 0.34364(12) 0.93061(7) 0.15490(12) 0.0209(4) Uani d 1 . .
C C26 0.33134(12) 0.88384(7) 0.14817(11) 0.0213(4) Uani d 1 . .
H H26 0.289926 0.871434 0.097885 0.026 Uiso calc 0.083(3) A 2
C C27 0.52639(14) 0.93896(7) 0.37683(13) 0.0274(4) Uani d 1 . .
C C28 0.5518(2) 0.98740(10) 0.36385(17) 0.0528(8) Uani d 1 . .
H H28A 0.577123 0.988309 0.317726 0.079 Uiso calc 1 . .
H H28B 0.596057 0.998444 0.416539 0.079 Uiso calc 1 . .
H H28C 0.498403 1.006414 0.348971 0.079 Uiso calc 1 . .
C C29 0.61076(15) 0.90945(10) 0.40685(17) 0.0475(7) Uani d 1 . .
H H29A 0.594515 0.879079 0.418959 0.071 Uiso calc 1 . .
H H29B 0.653492 0.922361 0.458601 0.071 Uiso calc 1 . .
H H29C 0.637970 0.908136 0.362089 0.071 Uiso calc 1 . .
C C30 0.48404(16) 0.93941(8) 0.44706(13) 0.0320(5) Uani d 1 . .
H H30A 0.431519 0.959059 0.430062 0.048 Uiso calc 1 . .
H H30B 0.527586 0.950598 0.500060 0.048 Uiso calc 1 . .
H H30C 0.465948 0.908872 0.455959 0.048 Uiso calc 1 . .
C C31 0.28669(13) 0.96291(7) 0.08547(13) 0.0235(4) Uani d 1 . .
C C32 0.18826(14) 0.95698(8) 0.07806(15) 0.0310(4) Uani d 1 . .
H H32A 0.151257 0.978120 0.035828 0.047 Uiso calc 1 . .
H H32B 0.181486 0.962839 0.133454 0.047 Uiso calc 1 . .
H H32C 0.169280 0.926184 0.060189 0.047 Uiso calc 1 . .
C C33 0.29709(16) 0.95343(8) -0.00108(13) 0.0342(5) Uani d 1 . .
H H33A 0.257826 0.973494 -0.044085 0.051 Uiso calc 1 . .
H H33B 0.280830 0.922156 -0.017292 0.051 Uiso calc 1 . .
H H33C 0.359260 0.958571 0.002776 0.051 Uiso calc 1 . .
C C34 0.31216(15) 1.01223(7) 0.10743(15) 0.0335(5) Uani d 1 . .
H H34A 0.274848 1.031531 0.061685 0.050 Uiso calc 1 . .
H H34B 0.375168 1.016687 0.113673 0.050 Uiso calc 1 . .
H H34C 0.302732 1.019955 0.160962 0.050 Uiso calc 1 . .
C C35 0.82670(13) 0.78738(7) 0.62727(12) 0.0227(4) Uani d 1 . .
H H35A 0.824884 0.784692 0.685884 0.027 Uiso calc 1 . .
H H35B 0.814599 0.819066 0.609060 0.027 Uiso calc 1 . .
C C36 0.75680(12) 0.75753(6) 0.56829(12) 0.0214(4) Uani d 1 . .
H H36A 0.763320 0.726637 0.591504 0.026 Uiso calc 1 . .
H H36B 0.696603 0.768609 0.563713 0.026 Uiso calc 1 . .
C C37 0.94963(15) 0.73294(7) 0.67850(12) 0.0260(4) Uani d 1 . .
H H37A 0.906169 0.708645 0.657586 0.039 Uiso calc 1 . .
H H37B 0.956574 0.739453 0.738028 0.039 Uiso calc 1 . .
H H37C 1.007331 0.723757 0.674484 0.039 Uiso calc 1 . .
C C38 0.72900(13) 0.79913(7) 0.43422(14) 0.0276(4) Uani d 1 . .
H H38A 0.733626 0.797676 0.377086 0.041 Uiso calc 1 . .
H H38B 0.762670 0.825093 0.464726 0.041 Uiso calc 1 . .
H H38C 0.666107 0.802153 0.429580 0.041 Uiso calc 1 . .
C C39 0.98438(13) 0.81102(7) 0.66335(12) 0.0242(4) Uani d 1 . .
H H39A 0.994263 0.813458 0.725091 0.029 Uiso calc 1 . .
H H39B 1.042106 0.803016 0.656532 0.029 Uiso calc 1 . .
C C40 0.95395(12) 0.85599(7) 0.62173(12) 0.0223(4) Uani d 1 . .
C C41 0.96205(12) 0.86495(7) 0.54242(12) 0.0216(4) Uani d 1 . .
H H41 0.992642 0.844110 0.518897 0.026 Uiso calc 0.899(4) B 1
C C42 0.92636(12) 0.90370(6) 0.49693(12) 0.0206(3) Uani d 1 . .
C C43 0.88280(12) 0.93363(6) 0.53447(12) 0.0220(4) Uani d 1 . .
H H43 0.856925 0.959867 0.503581 0.026 Uiso calc 1 . .
C C44 0.87513(12) 0.92721(6) 0.61466(12) 0.0230(4) Uani d 1 . .
C C45 0.91311(13) 0.88776(7) 0.65884(12) 0.0247(4) Uani d 1 . .
H H45 0.911017 0.882651 0.714420 0.030 Uiso calc 0.101(4) B 2
C C46 0.9314(4) 0.9110(2) 0.4058(6) 0.0242(7) Uani d 0.716(8) C 1
C C47 1.0265(4) 0.9038(3) 0.4074(6) 0.083(3) Uani d 0.716(8) C 1
H H47A 1.029465 0.908772 0.350239 0.125 Uiso calc 0.716(8) C 1
H H47B 1.045109 0.872976 0.425470 0.125 Uiso calc 0.716(8) C 1
H H47C 1.066331 0.924959 0.447385 0.125 Uiso calc 0.716(8) C 1
C C48 0.9003(4) 0.95804(12) 0.3720(3) 0.0453(12) Uani d 0.716(8) C 1
H H48A 0.905189 0.961543 0.315213 0.068 Uiso calc 0.716(8) C 1
H H48B 0.937886 0.980505 0.410573 0.068 Uiso calc 0.716(8) C 1
H H48C 0.837993 0.962226 0.368466 0.068 Uiso calc 0.716(8) C 1
C C49 0.8698(3) 0.87713(15) 0.3444(2) 0.0431(11) Uani d 0.716(8) C 1
H H49A 0.808235 0.881608 0.343165 0.065 Uiso calc 0.716(8) C 1
H H49B 0.889015 0.846534 0.363541 0.065 Uiso calc 0.716(8) C 1
H H49C 0.872653 0.881615 0.287067 0.065 Uiso calc 0.716(8) C 1
C C46B 0.9326(11) 0.9135(5) 0.4130(16) 0.0242(7) Uani d 0.284(8) C 2
C C47B 1.0007(11) 0.8840(6) 0.3924(10) 0.060(5) Uani d 0.284(8) C 2
H H47D 1.005037 0.892881 0.337305 0.090 Uiso calc 0.284(8) C 2
H H47E 0.981869 0.852516 0.389804 0.090 Uiso calc 0.284(8) C 2
H H47F 1.059127 0.887487 0.436844 0.090 Uiso calc 0.284(8) C 2
C C48B 0.9648(9) 0.9616(3) 0.4077(8) 0.049(3) Uani d 0.284(8) C 2
H H48D 0.971671 0.966356 0.352024 0.073 Uiso calc 0.284(8) C 2
H H48E 1.022428 0.966322 0.452747 0.073 Uiso calc 0.284(8) C 2
H H48F 0.920922 0.982931 0.415005 0.073 Uiso calc 0.284(8) C 2
C C49B 0.8410(6) 0.9070(6) 0.3445(6) 0.056(4) Uani d 0.284(8) C 2
H H49D 0.821845 0.875775 0.345083 0.084 Uiso calc 0.284(8) C 2
H H49E 0.845064 0.914116 0.288509 0.084 Uiso calc 0.284(8) C 2
H H49F 0.797498 0.927024 0.356195 0.084 Uiso calc 0.284(8) C 2
C C50 0.82772(15) 0.96168(7) 0.65348(14) 0.0302(4) Uani d 1 . .
C C51 0.74905(17) 0.93991(9) 0.67292(17) 0.0415(6) Uani d 1 . .
H H51A 0.707962 0.926466 0.620829 0.062 Uiso calc 1 . .
H H51B 0.717428 0.962812 0.694078 0.062 Uiso calc 1 . .
H H51C 0.771552 0.916550 0.716264 0.062 Uiso calc 1 . .
C C52 0.78897(16) 1.00097(8) 0.59236(17) 0.0397(6) Uani d 1 . .
H H52A 0.745544 0.989460 0.539595 0.060 Uiso calc 1 . .
H H52B 0.837358 1.016372 0.579297 0.060 Uiso calc 1 . .
H H52C 0.759325 1.022123 0.619244 0.060 Uiso calc 1 . .
C C53 0.89511(18) 0.98139(9) 0.73532(16) 0.0434(6) Uani d 1 . .
H H53A 0.945630 0.994493 0.722265 0.065 Uiso calc 1 . .
H H53B 0.916729 0.957504 0.777697 0.065 Uiso calc 1 . .
H H53C 0.865827 1.004723 0.758047 0.065 Uiso calc 1 . .
C C54 0.71609(11) 0.71773(6) 0.43015(12) 0.0199(3) Uani d 1 . .
H H54A 0.651256 0.724189 0.411538 0.024 Uiso calc 1 . .
H H54B 0.733107 0.714500 0.378453 0.024 Uiso calc 1 . .
C C55 0.73381(11) 0.67400(6) 0.47843(11) 0.0181(3) Uani d 1 . .
C C56 0.81404(11) 0.65147(6) 0.49064(11) 0.0190(3) Uani d 1 . .
H H56 0.853784 0.662458 0.463438 0.023 Uiso calc 0.857(4) D 1
C C57 0.83762(12) 0.61328(6) 0.54161(11) 0.0192(3) Uani d 1 . .
C C58 0.77628(13) 0.59762(6) 0.57860(12) 0.0223(4) Uani d 1 . .
H H58 0.791871 0.571904 0.614255 0.027 Uiso calc 1 . .
C C59 0.69358(12) 0.61752(7) 0.56624(12) 0.0219(4) Uani d 1 . .
C C60 0.67343(11) 0.65639(7) 0.51527(12) 0.0206(3) Uani d 1 . .
H H60 0.617740 0.671004 0.505629 0.025 Uiso calc 0.143(4) D 2
C C61 0.92834(13) 0.59069(7) 0.55567(13) 0.0244(4) Uani d 1 . .
C C62 0.94060(16) 0.54802(8) 0.60966(15) 0.0349(5) Uani d 1 . .
H H62A 0.892231 0.526887 0.582237 0.052 Uiso calc 1 . .
H H62B 0.939272 0.555719 0.666405 0.052 Uiso calc 1 . .
H H62C 0.998155 0.534161 0.614894 0.052 Uiso calc 1 . .
C C63 0.93679(14) 0.57830(8) 0.46884(14) 0.0304(4) Uani d 1 . .
H H63A 0.887427 0.558430 0.437847 0.046 Uiso calc 1 . .
H H63B 0.993754 0.562897 0.477896 0.046 Uiso calc 1 . .
H H63C 0.934557 0.605684 0.435584 0.046 Uiso calc 1 . .
C C64 1.00323(13) 0.62374(8) 0.60294(15) 0.0335(5) Uani d 1 . .
H H64A 1.061471 0.609641 0.612221 0.050 Uiso calc 1 . .
H H64B 0.997492 0.631604 0.657991 0.050 Uiso calc 1 . .
H H64C 0.998313 0.650978 0.568673 0.050 Uiso calc 1 . .
C C65 0.62817(14) 0.59830(8) 0.60747(15) 0.0327(5) Uani d 1 . .
C C66 0.61091(16) 0.63295(9) 0.66877(16) 0.0403(6) Uani d 1 . .
H H66A 0.585029 0.660190 0.637104 0.060 Uiso calc 1 . .
H H66B 0.667416 0.640399 0.713348 0.060 Uiso calc 1 . .
H H66C 0.569293 0.620302 0.694870 0.060 Uiso calc 1 . .
C C67 0.54135(17) 0.58412(11) 0.5376(2) 0.0559(8) Uani d 1 . .
H H67A 0.513127 0.610499 0.504278 0.084 Uiso calc 1 . .
H H67B 0.500538 0.570766 0.563928 0.084 Uiso calc 1 . .
H H67C 0.555000 0.562032 0.500144 0.084 Uiso calc 1 . .
C C68 0.6653(2) 0.55572(9) 0.66041(19) 0.0482(7) Uani d 1 . .
H H68A 0.677181 0.532695 0.623551 0.072 Uiso calc 1 . .
H H68B 0.621436 0.544351 0.685028 0.072 Uiso calc 1 . .
H H68C 0.720940 0.563107 0.706248 0.072 Uiso calc 1 . .
O O5 0.3231(2) 0.70311(9) 0.50018(17) 0.0253(7) Uani d 0.685(8) E 1
H H5 0.347038 0.728568 0.510765 0.038 Uiso calc 0.685(8) E 1
C C69 0.3784(3) 0.67414(13) 0.4738(3) 0.0462(12) Uani d 0.685(8) E 1
H H69A 0.387186 0.686296 0.422488 0.069 Uiso calc 0.685(8) E 1
H H69B 0.350314 0.644488 0.461162 0.069 Uiso calc 0.685(8) E 1
H H69C 0.436337 0.671417 0.519210 0.069 Uiso calc 0.685(8) E 1
O O5B 0.3750(8) 0.6952(2) 0.5134(4) 0.042(2) Uani d 0.315(8) E 2
H H5C 0.380(7) 0.7231(9) 0.520(6) 0.063 Uiso d 0.315(8) E 2
H H5D 0.341(7) 0.690(3) 0.462(3) 0.063 Uiso d 0.315(8) E 2
O O6 1.02032(15) 0.66923(8) 0.36487(12) 0.0432(6) Uani d 0.843(4) F 1
H H6 1.001717 0.691429 0.385152 0.065 Uiso calc 0.843(4) F 1
C C70 1.1050(3) 0.65658(16) 0.4205(2) 0.0439(9) Uani d 0.843(4) F 1
H H70A 1.149634 0.678422 0.416707 0.066 Uiso calc 0.843(4) F 1
H H70B 1.120249 0.626776 0.404579 0.066 Uiso calc 0.843(4) F 1
H H70C 1.104027 0.655737 0.478980 0.066 Uiso calc 0.843(4) F 1
O O6B 1.1055(10) 0.7095(5) 0.3721(9) 0.063(4) Uani d 0.157(4) F 2
H H6B 1.082514 0.725418 0.400806 0.095 Uiso calc 0.157(4) F 2
C C70B 1.104(3) 0.6652(8) 0.3948(17) 0.065(6) Uani d 0.157(4) F 2
H H70D 1.116875 0.663148 0.456460 0.097 Uiso calc 0.157(4) F 2
H H70E 1.148844 0.648392 0.378888 0.097 Uiso calc 0.157(4) F 2
H H70F 1.044521 0.652638 0.365208 0.097 Uiso calc 0.157(4) F 2
N N1 0.24699(9) 0.82353(5) 0.38574(9) 0.0144(3) Uani d 1 . .
N N2 0.30708(9) 0.78810(5) 0.25896(9) 0.0153(3) Uani d 1 . .
N N3 0.91741(10) 0.77394(5) 0.62590(9) 0.0177(3) Uani d 1 . .
N N4 0.76653(9) 0.75710(5) 0.48193(9) 0.0172(3) Uani d 1 . .
O O1 0.40507(8) 0.78699(4) 0.51791(7) 0.0172(2) Uani d 1 . .
O O2 0.26805(12) 0.86608(5) 0.07650(10) 0.0330(4) Uani d 0.917(3) A 1
H H2 0.290674 0.844771 0.057669 0.049 Uiso calc 0.917(3) A 1
O O2B 0.5034(9) 0.8514(5) 0.3518(8) 0.0201(3) Uani d 0.083(3) A 2
H H2C 0.486603 0.824743 0.353287 0.030 Uiso calc 0.083(3) A 2
O O3 0.59302(10) 0.67610(6) 0.50671(11) 0.0295(5) Uani d 0.857(4) D 1
H H3 0.575190 0.690570 0.460818 0.044 Uiso calc 0.857(4) D 1
O O3B 0.8753(6) 0.6616(3) 0.4513(7) 0.024(3) Uani d 0.143(4) D 2
H H3D 0.871900 0.689051 0.438845 0.036 Uiso calc 0.143(4) D 2
O O4 0.90424(13) 0.88163(6) 0.73783(10) 0.0337(5) Uani d 0.899(4) B 1
H H4 0.943603 0.863677 0.766568 0.051 Uiso calc 0.899(4) B 1
O O4B 1.0122(8) 0.8408(4) 0.5013(7) 0.022(4) Uani d 0.101(4) B 2
H H4D 1.041665 0.820583 0.533947 0.033 Uiso calc 0.101(4) B 2
Pd Pd1 0.36273(2) 0.79241(2) 0.39043(2) 0.01248(3) Uani d 1 . .
Pd Pd2 0.90248(2) 0.75700(2) 0.50140(2) 0.01722(3) Uani d 1 . .
Cl Cl1 0.49514(3) 0.75869(2) 0.39289(3) 0.02383(9) Uani d 1 . .
Cl Cl2 1.05553(3) 0.75220(2) 0.52937(3) 0.02905(11) Uani d 1 . .
Cl Cl3 0.87855(4) 0.74325(2) 0.35902(3) 0.03647(13) Uani d 1 . .

loop_
_atom_site_aniso_label
_atom_site_aniso_U_11
_atom_site_aniso_U_22
_atom_site_aniso_U_33
_atom_site_aniso_U_12
_atom_site_aniso_U_13
_atom_site_aniso_U_23
C1 0.0134(7) 0.0250(9) 0.0175(8) -0.0010(7) 0.0021(6) -0.0029(7)
C2 0.0145(7) 0.0250(9) 0.0142(8) 0.0016(7) 0.0021(6) -0.0014(7)
C3 0.0197(8) 0.0139(8) 0.0249(9) 0.0018(7) 0.0096(7) 0.0010(6)
C4 0.0309(10) 0.0181(9) 0.0260(10) -0.0027(8) 0.0089(8) -0.0083(7)
C5 0.0146(7) 0.0226(8) 0.0172(8) -0.0009(7) 0.0077(6) 0.0005(6)
C6 0.0163(7) 0.0203(8) 0.0161(8) 0.0004(7) 0.0069(6) 0.0010(6)
C7 0.0205(8) 0.0225(9) 0.0211(8) 0.0021(7) 0.0111(7) 0.0003(7)
C8 0.0271(9) 0.0227(9) 0.0182(8) 0.0001(7) 0.0125(7) -0.0017(7)
C9 0.0240(8) 0.0212(8) 0.0138(8) -0.0039(7) 0.0072(6) -0.0014(6)
C10 0.0188(7) 0.0206(8) 0.0141(8) -0.0004(7) 0.0062(6) 0.0018(6)
C11 0.0192(7) 0.0180(8) 0.0143(7) 0.0009(7) 0.0081(6) 0.0019(6)
C12 0.0350(10) 0.0260(10) 0.0278(10) 0.0001(9) 0.0177(9) -0.0087(8)
C13 0.0653(18) 0.0386(14) 0.0454(15) 0.0174(13) 0.0202(13) -0.0054(12)
C14 0.0624(17) 0.0483(16) 0.0654(18) -0.0167(14) 0.0506(15) -0.0241(14)
C15 0.0536(14) 0.0372(13) 0.0344(12) -0.0036(11) 0.0212(11) -0.0139(10)
C16 0.0166(7) 0.0236(9) 0.0152(8) -0.0016(7) 0.0035(6) 0.0024(6)
C17 0.0196(8) 0.0282(10) 0.0242(9) -0.0026(8) 0.0082(7) 0.0057(8)
C18 0.0211(8) 0.0255(9) 0.0235(9) 0.0006(8) 0.0052(7) 0.0051(7)
C19 0.0241(9) 0.0357(11) 0.0210(9) -0.0026(8) -0.0002(7) -0.0032(8)
C20 0.0224(8) 0.0240(9) 0.0139(8) 0.0036(7) 0.0090(6) -0.0010(6)
C21 0.0202(8) 0.0204(8) 0.0158(8) 0.0021(7) 0.0095(6) 0.0029(6)
C22 0.0193(8) 0.0277(9) 0.0151(8) 0.0027(7) 0.0079(6) 0.0033(7)
C23 0.0213(8) 0.0276(10) 0.0185(8) -0.0027(7) 0.0099(7) 0.0000(7)
C24 0.0246(9) 0.0232(9) 0.0227(9) 0.0002(7) 0.0125(7) 0.0018(7)
C25 0.0217(8) 0.0244(9) 0.0194(8) 0.0047(7) 0.0104(7) 0.0042(7)
C26 0.0218(8) 0.0266(9) 0.0155(8) 0.0042(7) 0.0065(7) 0.0019(7)
C27 0.0283(9) 0.0310(11) 0.0220(9) -0.0034(8) 0.0072(8) -0.0010(8)
C28 0.0636(17) 0.0521(16) 0.0329(13) -0.0340(14) 0.0032(12) 0.0030(12)
C29 0.0257(10) 0.0689(19) 0.0408(14) 0.0030(12) 0.0016(10) -0.0218(13)
C30 0.0417(12) 0.0330(11) 0.0198(9) 0.0031(10) 0.0085(9) -0.0029(8)
C31 0.0241(9) 0.0231(9) 0.0247(9) 0.0063(8) 0.0102(7) 0.0061(7)
C32 0.0258(9) 0.0290(11) 0.0387(12) 0.0067(8) 0.0113(9) 0.0069(9)
C33 0.0408(12) 0.0397(12) 0.0238(10) 0.0187(10) 0.0129(9) 0.0132(9)
C34 0.0360(11) 0.0259(10) 0.0376(12) 0.0029(9) 0.0109(9) 0.0079(9)
C35 0.0272(9) 0.0251(9) 0.0226(9) 0.0019(8) 0.0172(7) 0.0005(7)
C36 0.0222(8) 0.0219(9) 0.0272(9) 0.0018(7) 0.0176(7) 0.0017(7)
C37 0.0385(11) 0.0247(10) 0.0163(9) 0.0086(8) 0.0115(8) 0.0048(7)
C38 0.0190(8) 0.0242(10) 0.0375(11) 0.0018(7) 0.0065(8) 0.0133(8)
C39 0.0252(9) 0.0256(9) 0.0168(8) 0.0005(8) 0.0005(7) -0.0001(7)
C40 0.0208(8) 0.0230(9) 0.0192(9) -0.0031(7) 0.0015(7) -0.0006(7)
C41 0.0182(8) 0.0226(9) 0.0228(9) 0.0006(7) 0.0055(7) -0.0012(7)
C42 0.0178(8) 0.0222(9) 0.0217(9) -0.0028(7) 0.0063(7) -0.0009(7)
C43 0.0195(8) 0.0187(8) 0.0262(9) -0.0032(7) 0.0056(7) -0.0029(7)
C44 0.0221(8) 0.0213(9) 0.0248(9) -0.0063(7) 0.0069(7) -0.0085(7)
C45 0.0270(9) 0.0259(10) 0.0189(9) -0.0061(8) 0.0047(7) -0.0055(7)
C46 0.0223(9) 0.0295(12) 0.0238(19) 0.0036(9) 0.0115(9) 0.0053(10)
C47 0.030(2) 0.177(10) 0.052(4) 0.025(4) 0.026(2) 0.043(5)
C48 0.076(3) 0.0276(17) 0.037(2) 0.0010(19) 0.025(2) 0.0098(14)
C49 0.065(3) 0.041(2) 0.0230(16) -0.007(2) 0.0152(16) -0.0002(15)
C46B 0.0223(9) 0.0295(12) 0.0238(19) 0.0036(9) 0.0115(9) 0.0053(10)
C47B 0.073(11) 0.086(10) 0.033(6) 0.066(9) 0.035(8) 0.035(7)
C48B 0.070(8) 0.035(5) 0.059(7) -0.011(5) 0.045(6) 0.005(4)
C49B 0.035(5) 0.114(12) 0.020(4) -0.021(6) 0.010(4) 0.007(5)
C50 0.0325(10) 0.0257(10) 0.0349(11) -0.0077(9) 0.0146(9) -0.0142(9)
C51 0.0402(12) 0.0415(14) 0.0515(15) -0.0076(11) 0.0270(12) -0.0154(11)
C52 0.0388(12) 0.0252(11) 0.0575(16) 0.0020(10) 0.0193(11) -0.0127(10)
C53 0.0499(14) 0.0412(14) 0.0401(14) -0.0137(12) 0.0164(11) -0.0247(11)
C54 0.0139(7) 0.0249(9) 0.0192(8) 0.0001(7) 0.0032(6) 0.0056(7)
C55 0.0139(7) 0.0220(8) 0.0165(8) -0.0012(7) 0.0027(6) 0.0019(6)
C56 0.0166(7) 0.0227(9) 0.0169(8) -0.0015(7) 0.0043(6) -0.0008(7)
C57 0.0185(8) 0.0197(8) 0.0164(8) 0.0005(7) 0.0019(6) -0.0023(6)
C58 0.0257(9) 0.0195(8) 0.0196(9) -0.0019(7) 0.0049(7) 0.0011(7)
C59 0.0195(8) 0.0242(9) 0.0212(9) -0.0050(7) 0.0057(7) 0.0004(7)
C60 0.0137(7) 0.0262(9) 0.0198(8) -0.0008(7) 0.0029(6) 0.0022(7)
C61 0.0218(8) 0.0233(9) 0.0247(9) 0.0042(7) 0.0035(7) -0.0028(7)
C62 0.0362(11) 0.0291(11) 0.0325(12) 0.0114(9) 0.0025(9) 0.0028(9)
C63 0.0256(9) 0.0338(11) 0.0305(11) 0.0042(9) 0.0078(8) -0.0080(9)
C64 0.0188(9) 0.0328(11) 0.0414(13) 0.0047(8) 0.0002(8) -0.0139(9)
C65 0.0266(10) 0.0385(12) 0.0348(11) -0.0073(9) 0.0127(9) 0.0074(9)
C66 0.0344(11) 0.0534(15) 0.0414(13) 0.0084(11) 0.0236(10) 0.0136(11)
C67 0.0356(13) 0.068(2) 0.0628(19) -0.0263(14) 0.0140(13) 0.0035(15)
C68 0.0594(16) 0.0381(14) 0.0593(17) -0.0032(13) 0.0362(14) 0.0174(12)
O5 0.0307(15) 0.0231(12) 0.0259(12) -0.0020(11) 0.0144(11) -0.0014(9)
C69 0.055(2) 0.0218(17) 0.081(3) -0.0019(16) 0.048(2) -0.003(2)
O5B 0.076(6) 0.021(3) 0.038(3) -0.006(3) 0.030(4) 0.003(2)
O6 0.0493(13) 0.0515(14) 0.0208(10) 0.0174(10) 0.0011(9) -0.0052(8)
C70 0.0377(15) 0.064(2) 0.033(2) 0.0077(17) 0.0156(16) -0.0036(16)
O6B 0.079(8) 0.072(8) 0.053(7) -0.012(7) 0.041(6) -0.011(6)
C70B 0.078(10) 0.083(10) 0.039(10) 0.007(9) 0.027(9) -0.005(9)
N1 0.0122(6) 0.0162(7) 0.0139(6) 0.0005(5) 0.0033(5) -0.0014(5)
N2 0.0167(6) 0.0152(7) 0.0141(6) 0.0005(5) 0.0051(5) -0.0017(5)
N3 0.0210(7) 0.0190(7) 0.0146(7) 0.0020(6) 0.0077(6) 0.0015(5)
N4 0.0145(6) 0.0208(7) 0.0171(7) 0.0022(6) 0.0063(5) 0.0058(6)
O1 0.0178(5) 0.0212(6) 0.0125(5) 0.0049(5) 0.0051(4) -0.0003(5)
O2 0.0432(10) 0.0242(8) 0.0200(8) 0.0074(7) -0.0048(7) -0.0029(6)
O2B 0.0193(8) 0.0277(9) 0.0151(8) 0.0027(7) 0.0079(6) 0.0033(7)
O3 0.0151(7) 0.0379(10) 0.0363(10) 0.0050(7) 0.0096(7) 0.0192(8)
O3B 0.018(4) 0.024(5) 0.038(6) -0.002(4) 0.019(4) 0.001(4)
O4 0.0495(11) 0.0335(10) 0.0188(8) 0.0011(8) 0.0122(7) -0.0041(7)
O4B 0.020(6) 0.032(8) 0.014(6) 0.014(5) 0.008(5) 0.005(5)
Pd1 0.01173(5) 0.01425(6) 0.01174(6) 0.00192(5) 0.00432(4) -0.00027(4)
Pd2 0.01268(6) 0.02854(7) 0.01189(6) 0.00021(5) 0.00602(4) 0.00231(5)
Cl1 0.02027(19) 0.0316(2) 0.0220(2) 0.01215(18) 0.01026(16) 0.00532(18)
Cl2 0.01481(18) 0.0442(3) 0.0303(2) 0.00095(19) 0.01044(17) 0.0005(2)
Cl3 0.0303(2) 0.0669(4) 0.0157(2) -0.0060(3) 0.01236(19) -0.0033(2)

loop_
_atom_type_symbol
_atom_type_description
_atom_type_scat_dispersion_real
_atom_type_scat_dispersion_imag
_atom_type_scat_source
C C 0.0033 0.0016 'International Tables Vol C Tables 4.2.6.8 and 6.1.1.4'
H H 0.0000 0.0000 'International Tables Vol C Tables 4.2.6.8 and 6.1.1.4'
N N 0.0061 0.0033 'International Tables Vol C Tables 4.2.6.8 and 6.1.1.4'
O O 0.0106 0.0060 'International Tables Vol C Tables 4.2.6.8 and 6.1.1.4'
Pd Pd -0.9988 1.0072 'International Tables Vol C Tables 4.2.6.8 and 6.1.1.4'
Cl Cl 0.1484 0.1585 'International Tables Vol C Tables 4.2.6.8 and 6.1.1.4'

loop_
_geom_angle_atom_site_label_1
_geom_angle_atom_site_label_2
_geom_angle_atom_site_label_3
_geom_angle
N1 C1 C2 109.06(14)
N1 C1 H1A 109.9
C2 C1 H1A 109.9
N1 C1 H1B 109.9
C2 C1 H1B 109.9
H1A C1 H1B 108.3
N2 C2 C1 108.93(14)
N2 C2 H2A 109.9
C1 C2 H2A 109.9
N2 C2 H2B 109.9
C1 C2 H2B 109.9
H2A C2 H2B 108.3
N1 C3 H3A 109.5
N1 C3 H3B 109.5
H3A C3 H3B 109.5
N1 C3 H3C 109.5
H3A C3 H3C 109.5
H3B C3 H3C 109.5
N2 C4 H4A 109.5
N2 C4 H4B 109.5
H4A C4 H4B 109.5
N2 C4 H4C 109.5
H4A C4 H4C 109.5
H4B C4 H4C 109.5
C6 C5 N1 111.11(14)
C6 C5 H5A 109.4
N1 C5 H5A 109.4
C6 C5 H5B 109.4
N1 C5 H5B 109.4
H5A C5 H5B 108.0
C7 C6 C11 120.74(16)
C7 C6 C5 119.95(15)
C11 C6 C5 119.27(15)
C6 C7 C8 121.32(17)
C6 C7 H7 119.3
C8 C7 H7 119.3
C9 C8 C7 117.04(16)
C9 C8 C12 122.84(17)
C7 C8 C12 120.11(17)
C8 C9 C10 124.11(17)
C8 C9 H9 117.9
C10 C9 H9 117.9
C9 C10 C11 117.78(16)
C9 C10 C16 120.90(16)
C11 C10 C16 121.31(15)
O1 C11 C6 120.19(15)
O1 C11 C10 120.80(15)
C6 C11 C10 119.00(16)
C14 C12 C15 109.5(2)
C14 C12 C8 109.80(18)
C15 C12 C8 112.38(18)
C14 C12 C13 108.8(2)
C15 C12 C13 106.8(2)
C8 C12 C13 109.47(18)
C12 C13 H13A 109.5
C12 C13 H13B 109.5
H13A C13 H13B 109.5
C12 C13 H13C 109.5
H13A C13 H13C 109.5
H13B C13 H13C 109.5
C12 C14 H14A 109.5
C12 C14 H14B 109.5
H14A C14 H14B 109.5
C12 C14 H14C 109.5
H14A C14 H14C 109.5
H14B C14 H14C 109.5
C12 C15 H15A 109.5
C12 C15 H15B 109.5
H15A C15 H15B 109.5
C12 C15 H15C 109.5
H15A C15 H15C 109.5
H15B C15 H15C 109.5
C19 C16 C18 107.87(15)
C19 C16 C17 107.20(16)
C18 C16 C17 109.50(16)
C19 C16 C10 112.13(16)
C18 C16 C10 110.82(15)
C17 C16 C10 109.22(14)
C16 C17 H17A 109.5
C16 C17 H17B 109.5
H17A C17 H17B 109.5
C16 C17 H17C 109.5
H17A C17 H17C 109.5
H17B C17 H17C 109.5
C16 C18 H18A 109.5
C16 C18 H18B 109.5
H18A C18 H18B 109.5
C16 C18 H18C 109.5
H18A C18 H18C 109.5
H18B C18 H18C 109.5
C16 C19 H19A 109.5
C16 C19 H19B 109.5
H19A C19 H19B 109.5
C16 C19 H19C 109.5
H19A C19 H19C 109.5
H19B C19 H19C 109.5
C21 C20 N2 114.07(14)
C21 C20 H20A 108.7
N2 C20 H20A 108.7
C21 C20 H20B 108.7
N2 C20 H20B 108.7
H20A C20 H20B 107.6
C22 C21 C26 119.40(17)
C22 C21 C20 119.85(16)
C26 C21 C20 120.75(16)
O2B C22 C23 109.9(6)
O2B C22 C21 128.2(6)
C23 C22 C21 121.46(17)
C23 C22 H22 119.3
C21 C22 H22 119.3
C22 C23 C24 117.35(17)
C22 C23 C27 120.83(17)
C24 C23 C27 121.78(18)
C25 C24 C23 123.80(18)
C25 C24 H24 118.1
C23 C24 H24 118.1
C24 C25 C26 116.97(17)
C24 C25 C31 121.19(18)
C26 C25 C31 121.79(17)
O2 C26 C21 119.66(17)
O2 C26 C25 119.30(17)
C21 C26 C25 120.98(17)
C21 C26 H26 119.5
C25 C26 H26 119.5
C28 C27 C30 107.6(2)
C28 C27 C23 111.93(18)
C30 C27 C23 108.53(17)
C28 C27 C29 110.0(2)
C30 C27 C29 108.28(19)
C23 C27 C29 110.36(18)
C27 C28 H28A 109.5
C27 C28 H28B 109.5
H28A C28 H28B 109.5
C27 C28 H28C 109.5
H28A C28 H28C 109.5
H28B C28 H28C 109.5
C27 C29 H29A 109.5
C27 C29 H29B 109.5
H29A C29 H29B 109.5
C27 C29 H29C 109.5
H29A C29 H29C 109.5
H29B C29 H29C 109.5
C27 C30 H30A 109.5
C27 C30 H30B 109.5
H30A C30 H30B 109.5
C27 C30 H30C 109.5
H30A C30 H30C 109.5
H30B C30 H30C 109.5
C33 C31 C34 107.34(18)
C33 C31 C32 109.30(18)
C34 C31 C32 108.01(17)
C33 C31 C25 111.72(16)
C34 C31 C25 112.10(17)
C32 C31 C25 108.29(16)
C31 C32 H32A 109.5
C31 C32 H32B 109.5
H32A C32 H32B 109.5
C31 C32 H32C 109.5
H32A C32 H32C 109.5
H32B C32 H32C 109.5
C31 C33 H33A 109.5
C31 C33 H33B 109.5
H33A C33 H33B 109.5
C31 C33 H33C 109.5
H33A C33 H33C 109.5
H33B C33 H33C 109.5
C31 C34 H34A 109.5
C31 C34 H34B 109.5
H34A C34 H34B 109.5
C31 C34 H34C 109.5
H34A C34 H34C 109.5
H34B C34 H34C 109.5
C36 C35 N3 109.55(15)
C36 C35 H35A 109.8
N3 C35 H35A 109.8
C36 C35 H35B 109.8
N3 C35 H35B 109.8
H35A C35 H35B 108.2
N4 C36 C35 110.01(14)
N4 C36 H36A 109.7
C35 C36 H36A 109.7
N4 C36 H36B 109.7
C35 C36 H36B 109.7
H36A C36 H36B 108.2
N3 C37 H37A 109.5
N3 C37 H37B 109.5
H37A C37 H37B 109.5
N3 C37 H37C 109.5
H37A C37 H37C 109.5
H37B C37 H37C 109.5
N4 C38 H38A 109.5
N4 C38 H38B 109.5
H38A C38 H38B 109.5
N4 C38 H38C 109.5
H38A C38 H38C 109.5
H38B C38 H38C 109.5
C40 C39 N3 112.59(14)
C40 C39 H39A 109.1
N3 C39 H39A 109.1
C40 C39 H39B 109.1
N3 C39 H39B 109.1
H39A C39 H39B 107.8
C41 C40 C45 119.42(18)
C41 C40 C39 119.16(17)
C45 C40 C39 121.31(18)
C42 C41 C40 121.61(18)
C42 C41 O4B 110.6(5)
C40 C41 O4B 127.5(5)
C42 C41 H41 119.2
C40 C41 H41 119.2
C41 C42 C43 117.19(18)
C41 C42 C46B 122.6(7)
C43 C42 C46B 120.2(7)
C41 C42 C46 120.0(3)
C43 C42 C46 122.7(3)
C44 C43 C42 123.79(18)
C44 C43 H43 118.1
C42 C43 H43 118.1
C43 C44 C45 117.08(18)
C43 C44 C50 121.56(19)
C45 C44 C50 121.37(18)
O4 C45 C40 122.71(19)
O4 C45 C44 116.44(18)
C40 C45 C44 120.79(18)
C40 C45 H45 119.6
C44 C45 H45 119.6
C47 C46 C48 109.4(6)
C47 C46 C49 109.2(6)
C48 C46 C49 107.5(5)
C47 C46 C42 109.8(6)
C48 C46 C42 111.7(5)
C49 C46 C42 109.2(5)
C46 C47 H47A 109.5
C46 C47 H47B 109.5
H47A C47 H47B 109.5
C46 C47 H47C 109.5
H47A C47 H47C 109.5
H47B C47 H47C 109.5
C46 C48 H48A 109.5
C46 C48 H48B 109.5
H48A C48 H48B 109.5
C46 C48 H48C 109.5
H48A C48 H48C 109.5
H48B C48 H48C 109.5
C46 C49 H49A 109.5
C46 C49 H49B 109.5
H49A C49 H49B 109.5
C46 C49 H49C 109.5
H49A C49 H49C 109.5
H49B C49 H49C 109.5
C42 C46B C47B 112.4(14)
C42 C46B C49B 109.6(13)
C47B C46B C49B 109.3(15)
C42 C46B C48B 111.8(14)
C47B C46B C48B 104.6(14)
C49B C46B C48B 109.1(14)
C46B C47B H47D 109.5
C46B C47B H47E 109.5
H47D C47B H47E 109.5
C46B C47B H47F 109.5
H47D C47B H47F 109.5
H47E C47B H47F 109.5
C46B C48B H48D 109.5
C46B C48B H48E 109.5
H48D C48B H48E 109.5
C46B C48B H48F 109.5
H48D C48B H48F 109.5
H48E C48B H48F 109.5
C46B C49B H49D 109.5
C46B C49B H49E 109.5
H49D C49B H49E 109.5
C46B C49B H49F 109.5
H49D C49B H49F 109.5
H49E C49B H49F 109.5
C51 C50 C44 110.77(17)
C51 C50 C52 106.7(2)
C44 C50 C52 111.90(19)
C51 C50 C53 110.3(2)
C44 C50 C53 109.49(18)
C52 C50 C53 107.55(19)
C50 C51 H51A 109.5
C50 C51 H51B 109.5
H51A C51 H51B 109.5
C50 C51 H51C 109.5
H51A C51 H51C 109.5
H51B C51 H51C 109.5
C50 C52 H52A 109.5
C50 C52 H52B 109.5
H52A C52 H52B 109.5
C50 C52 H52C 109.5
H52A C52 H52C 109.5
H52B C52 H52C 109.5
C50 C53 H53A 109.5
C50 C53 H53B 109.5
H53A C53 H53B 109.5
C50 C53 H53C 109.5
H53A C53 H53C 109.5
H53B C53 H53C 109.5
C55 C54 N4 113.32(14)
C55 C54 H54A 108.9
N4 C54 H54A 108.9
C55 C54 H54B 108.9
N4 C54 H54B 108.9
H54A C54 H54B 107.7
C56 C55 C60 118.83(17)
C56 C55 C54 119.49(16)
C60 C55 C54 121.60(16)
O3B C56 C55 125.6(4)
O3B C56 C57 112.4(4)
C55 C56 C57 121.86(17)
C55 C56 H56 119.1
C57 C56 H56 119.1
C56 C57 C58 117.18(17)
C56 C57 C61 119.84(17)
C58 C57 C61 122.97(17)
C59 C58 C57 123.78(18)
C59 C58 H58 118.1
C57 C58 H58 118.1
C58 C59 C60 116.87(17)
C58 C59 C65 121.44(18)
C60 C59 C65 121.68(17)
O3 C60 C55 123.03(17)
O3 C60 C59 115.54(17)
C55 C60 C59 121.40(17)
C55 C60 H60 119.3
C59 C60 H60 119.3
C62 C61 C57 112.43(18)
C62 C61 C64 107.75(17)
C57 C61 C64 108.80(16)
C62 C61 C63 108.59(17)
C57 C61 C63 109.50(16)
C64 C61 C63 109.73(18)
C61 C62 H62A 109.5
C61 C62 H62B 109.5
H62A C62 H62B 109.5
C61 C62 H62C 109.5
H62A C62 H62C 109.5
H62B C62 H62C 109.5
C61 C63 H63A 109.5
C61 C63 H63B 109.5
H63A C63 H63B 109.5
C61 C63 H63C 109.5
H63A C63 H63C 109.5
H63B C63 H63C 109.5
C61 C64 H64A 109.5
C61 C64 H64B 109.5
H64A C64 H64B 109.5
C61 C64 H64C 109.5
H64A C64 H64C 109.5
H64B C64 H64C 109.5
C59 C65 C67 109.51(19)
C59 C65 C66 110.16(18)
C67 C65 C66 111.9(2)
C59 C65 C68 112.03(19)
C67 C65 C68 106.3(2)
C66 C65 C68 106.9(2)
C65 C66 H66A 109.5
C65 C66 H66B 109.5
H66A C66 H66B 109.5
C65 C66 H66C 109.5
H66A C66 H66C 109.5
H66B C66 H66C 109.5
C65 C67 H67A 109.5
C65 C67 H67B 109.5
H67A C67 H67B 109.5
C65 C67 H67C 109.5
H67A C67 H67C 109.5
H67B C67 H67C 109.5
C65 C68 H68A 109.5
C65 C68 H68B 109.5
H68A C68 H68B 109.5
C65 C68 H68C 109.5
H68A C68 H68C 109.5
H68B C68 H68C 109.5
C69 O5 H5 109.5
O5 C69 H69A 109.5
O5 C69 H69B 109.5
H69A C69 H69B 109.5
O5 C69 H69C 109.5
H69A C69 H69C 109.5
H69B C69 H69C 109.5
H5C O5B H5D 107(3)
C70 O6 H6 109.5
O6 C70 H70A 109.5
O6 C70 H70B 109.5
H70A C70 H70B 109.5
O6 C70 H70C 109.5
H70A C70 H70C 109.5
H70B C70 H70C 109.5
C70B O6B H6B 109.5
O6B C70B H70D 109.5
O6B C70B H70E 109.5
H70D C70B H70E 109.5
O6B C70B H70F 109.5
H70D C70B H70F 109.5
H70E C70B H70F 109.5
C3 N1 C1 110.84(14)
C3 N1 C5 110.38(13)
C1 N1 C5 109.91(13)
C3 N1 Pd1 111.59(10)
C1 N1 Pd1 104.61(10)
C5 N1 Pd1 109.36(10)
C4 N2 C2 108.85(14)
C4 N2 C20 106.92(14)
C2 N2 C20 111.12(13)
C4 N2 Pd1 105.61(11)
C2 N2 Pd1 107.53(10)
C20 N2 Pd1 116.48(10)
C37 N3 C35 110.58(15)
C37 N3 C39 107.41(14)
C35 N3 C39 110.12(14)
C37 N3 Pd2 106.95(11)
C35 N3 Pd2 106.93(11)
C39 N3 Pd2 114.81(11)
C38 N4 C36 110.64(15)
C38 N4 C54 107.70(14)
C36 N4 C54 110.40(14)
C38 N4 Pd2 107.06(11)
C36 N4 Pd2 106.65(11)
C54 N4 Pd2 114.35(11)
C11 O1 Pd1 121.65(10)
C26 O2 H2 109.5
C22 O2B H2C 109.5
C60 O3 H3 109.5
C56 O3B H3D 109.5
C45 O4 H4 109.5
C41 O4B H4D 109.5
O1 Pd1 N1 93.18(5)
O1 Pd1 N2 170.29(5)
N1 Pd1 N2 85.84(6)
O1 Pd1 Cl1 88.04(4)
N1 Pd1 Cl1 178.20(4)
N2 Pd1 Cl1 93.17(4)
N3 Pd2 N4 85.44(6)
N3 Pd2 Cl3 175.32(5)
N4 Pd2 Cl3 91.99(4)
N3 Pd2 Cl2 93.02(4)
N4 Pd2 Cl2 175.77(4)
Cl3 Pd2 Cl2 89.801(19)

loop_
_geom_bond_atom_site_label_1
_geom_bond_atom_site_label_2
_geom_bond_distance
C1 N1 1.496(2)
C1 C2 1.518(2)
C1 H1A 0.9900
C1 H1B 0.9900
C2 N2 1.503(2)
C2 H2A 0.9900
C2 H2B 0.9900
C3 N1 1.488(2)
C3 H3A 0.9800
C3 H3B 0.9800
C3 H3C 0.9800
C4 N2 1.498(2)
C4 H4A 0.9800
C4 H4B 0.9800
C4 H4C 0.9800
C5 C6 1.505(2)
C5 N1 1.509(2)
C5 H5A 0.9900
C5 H5B 0.9900
C6 C7 1.393(2)
C6 C11 1.417(2)
C7 C8 1.399(3)
C7 H7 0.9500
C8 C9 1.396(3)
C8 C12 1.534(3)
C9 C10 1.399(2)
C9 H9 0.9500
C10 C11 1.419(2)
C10 C16 1.542(2)
C11 O1 1.346(2)
C12 C14 1.526(3)
C12 C15 1.531(3)
C12 C13 1.538(3)
C13 H13A 0.9800
C13 H13B 0.9800
C13 H13C 0.9800
C14 H14A 0.9800
C14 H14B 0.9800
C14 H14C 0.9800
C15 H15A 0.9800
C15 H15B 0.9800
C15 H15C 0.9800
C16 C19 1.535(3)
C16 C18 1.539(3)
C16 C17 1.542(3)
C17 H17A 0.9800
C17 H17B 0.9800
C17 H17C 0.9800
C18 H18A 0.9800
C18 H18B 0.9800
C18 H18C 0.9800
C19 H19A 0.9800
C19 H19B 0.9800
C19 H19C 0.9800
C20 C21 1.509(3)
C20 N2 1.511(2)
C20 H20A 0.9900
C20 H20B 0.9900
C21 C22 1.396(3)
C21 C26 1.404(2)
C22 O2B 1.350(10)
C22 C23 1.392(3)
C22 H22 0.9500
C23 C24 1.397(3)
C23 C27 1.537(3)
C24 C25 1.396(3)
C24 H24 0.9500
C25 C26 1.406(3)
C25 C31 1.543(3)
C26 O2 1.383(2)
C26 H26 0.9500
C27 C28 1.532(3)
C27 C30 1.533(3)
C27 C29 1.539(3)
C28 H28A 0.9800
C28 H28B 0.9800
C28 H28C 0.9800
C29 H29A 0.9800
C29 H29B 0.9800
C29 H29C 0.9800
C30 H30A 0.9800
C30 H30B 0.9800
C30 H30C 0.9800
C31 C33 1.532(3)
C31 C34 1.535(3)
C31 C32 1.537(3)
C32 H32A 0.9800
C32 H32B 0.9800
C32 H32C 0.9800
C33 H33A 0.9800
C33 H33B 0.9800
C33 H33C 0.9800
C34 H34A 0.9800
C34 H34B 0.9800
C34 H34C 0.9800
C35 C36 1.503(3)
C35 N3 1.503(2)
C35 H35A 0.9900
C35 H35B 0.9900
C36 N4 1.498(2)
C36 H36A 0.9900
C36 H36B 0.9900
C37 N3 1.490(2)
C37 H37A 0.9800
C37 H37B 0.9800
C37 H37C 0.9800
C38 N4 1.496(2)
C38 H38A 0.9800
C38 H38B 0.9800
C38 H38C 0.9800
C39 C40 1.511(3)
C39 N3 1.515(2)
C39 H39A 0.9900
C39 H39B 0.9900
C40 C41 1.396(3)
C40 C45 1.403(3)
C41 C42 1.393(3)
C41 O4B 1.410(9)
C41 H41 0.9500
C42 C43 1.398(3)
C42 C46B 1.46(3)
C42 C46 1.562(10)
C43 C44 1.395(3)
C43 H43 0.9500
C44 C45 1.410(3)
C44 C50 1.538(3)
C45 O4 1.382(2)
C45 H45 0.9500
C46 C47 1.518(7)
C46 C48 1.530(7)
C46 C49 1.533(7)
C47 H47A 0.9800
C47 H47B 0.9800
C47 H47C 0.9800
C48 H48A 0.9800
C48 H48B 0.9800
C48 H48C 0.9800
C49 H49A 0.9800
C49 H49B 0.9800
C49 H49C 0.9800
C46B C47B 1.519(16)
C46B C49B 1.531(16)
C46B C48B 1.534(15)
C47B H47D 0.9800
C47B H47E 0.9800
C47B H47F 0.9800
C48B H48D 0.9800
C48B H48E 0.9800
C48B H48F 0.9800
C49B H49D 0.9800
C49B H49E 0.9800
C49B H49F 0.9800
C50 C51 1.535(3)
C50 C52 1.538(3)
C50 C53 1.540(3)
C51 H51A 0.9800
C51 H51B 0.9800
C51 H51C 0.9800
C52 H52A 0.9800
C52 H52B 0.9800
C52 H52C 0.9800
C53 H53A 0.9800
C53 H53B 0.9800
C53 H53C 0.9800
C54 C55 1.507(2)
C54 N4 1.516(2)
C54 H54A 0.9900
C54 H54B 0.9900
C55 C56 1.394(2)
C55 C60 1.402(2)
C56 O3B 1.377(9)
C56 C57 1.394(3)
C56 H56 0.9500
C57 C58 1.396(3)
C57 C61 1.536(3)
C58 C59 1.392(3)
C58 H58 0.9500
C59 C60 1.408(3)
C59 C65 1.535(3)
C60 O3 1.369(2)
C60 H60 0.9500
C61 C62 1.531(3)
C61 C64 1.542(3)
C61 C63 1.542(3)
C62 H62A 0.9800
C62 H62B 0.9800
C62 H62C 0.9800
C63 H63A 0.9800
C63 H63B 0.9800
C63 H63C 0.9800
C64 H64A 0.9800
C64 H64B 0.9800
C64 H64C 0.9800
C65 C67 1.536(3)
C65 C66 1.540(4)
C65 C68 1.545(3)
C66 H66A 0.9800
C66 H66B 0.9800
C66 H66C 0.9800
C67 H67A 0.9800
C67 H67B 0.9800
C67 H67C 0.9800
C68 H68A 0.9800
C68 H68B 0.9800
C68 H68C 0.9800
O5 C69 1.403(5)
O5 H5 0.8400
C69 H69A 0.9800
C69 H69B 0.9800
C69 H69C 0.9800
O5B H5C 0.84(2)
O5B H5D 0.86(2)
O6 C70 1.405(5)
O6 H6 0.8400
C70 H70A 0.9800
C70 H70B 0.9800
C70 H70C 0.9800
O6B C70B 1.373(18)
O6B H6B 0.8400
C70B H70D 0.9800
C70B H70E 0.9800
C70B H70F 0.9800
N1 Pd1 2.0369(14)
N2 Pd1 2.0739(14)
N3 Pd2 2.0699(15)
N4 Pd2 2.0735(14)
O1 Pd1 2.0085(12)
O2 H2 0.8400
O2B H2C 0.8400
O3 H3 0.8400
O3B H3D 0.8400
O4 H4 0.8400
O4B H4D 0.8400
Pd1 Cl1 2.3186(4)
Pd2 Cl3 2.3102(5)
Pd2 Cl2 2.3216(5)

loop_
_geom_hbond_atom_site_label_D
_geom_hbond_atom_site_label_H
_geom_hbond_atom_site_label_A
_geom_hbond_site_symmetry_A
_geom_hbond_distance_DH
_geom_hbond_distance_HA
_geom_hbond_distance_DA
_geom_hbond_angle_DHA
O5 H5 O1 . 0.84 1.95 2.787(3) 171.0
C69 H69A Cl1 . 0.98 2.90 3.642(4) 133.5
C69 H69C O3 . 0.98 2.57 3.267(4) 128.1
O5B H5C O1 . 0.84(2) 1.95(3) 2.772(6) 168(12)
O6 H6 Cl2 . 0.84 2.90 3.592(2) 141.2
O6 H6 Cl3 . 0.84 2.41 3.129(2) 143.5
O6B H6B Cl2 . 0.84 2.45 3.242(13) 156.6
O2 H2 O5 4_575 0.84 1.88 2.715(3) 170.4
O2B H2C Cl1 . 0.84 2.06 2.858(13) 157.2
O3 H3 Cl1 . 0.84 2.46 3.1764(17) 143.8
O3B H3D Cl3 . 0.84 2.12 2.886(10) 152.1
O4 H4 O6 4_576 0.84 1.95 2.750(3) 159.5
O4B H4D Cl2 . 0.84 2.05 2.726(12) 136.8

loop_
_geom_torsion_atom_site_label_1
_geom_torsion_atom_site_label_2
_geom_torsion_atom_site_label_3
_geom_torsion_atom_site_label_4
_geom_torsion
N1 C1 C2 N2 53.29(19)
N1 C5 C6 C7 118.98(18)
N1 C5 C6 C11 -58.7(2)
C11 C6 C7 C8 0.1(3)
C5 C6 C7 C8 -177.60(17)
C6 C7 C8 C9 0.1(3)
C6 C7 C8 C12 178.80(18)
C7 C8 C9 C10 0.3(3)
C12 C8 C9 C10 -178.30(18)
C8 C9 C10 C11 -0.9(3)
C8 C9 C10 C16 177.85(17)
C7 C6 C11 O1 178.73(16)
C5 C6 C11 O1 -3.6(2)
C7 C6 C11 C10 -0.7(3)
C5 C6 C11 C10 176.96(16)
C9 C10 C11 O1 -178.33(16)
C16 C10 C11 O1 2.9(3)
C9 C10 C11 C6 1.1(2)
C16 C10 C11 C6 -177.67(16)
C9 C8 C12 C14 -118.9(2)
C7 C8 C12 C14 62.5(3)
C9 C8 C12 C15 3.3(3)
C7 C8 C12 C15 -175.29(19)
C9 C8 C12 C13 121.8(2)
C7 C8 C12 C13 -56.8(3)
C9 C10 C16 C19 -0.2(2)
C11 C10 C16 C19 178.51(17)
C9 C10 C16 C18 120.36(19)
C11 C10 C16 C18 -60.9(2)
C9 C10 C16 C17 -118.92(18)
C11 C10 C16 C17 59.8(2)
N2 C20 C21 C22 78.3(2)
N2 C20 C21 C26 -102.40(19)
C26 C21 C22 O2B -170.5(8)
C20 C21 C22 O2B 8.8(9)
C26 C21 C22 C23 1.5(3)
C20 C21 C22 C23 -179.18(16)
O2B C22 C23 C24 173.6(7)
C21 C22 C23 C24 0.3(3)
O2B C22 C23 C27 -8.7(7)
C21 C22 C23 C27 177.93(17)
C22 C23 C24 C25 -0.9(3)
C27 C23 C24 C25 -178.51(17)
C23 C24 C25 C26 -0.3(3)
C23 C24 C25 C31 177.28(17)
C22 C21 C26 O2 -179.78(17)
C20 C21 C26 O2 0.9(3)
C22 C21 C26 C25 -2.7(3)
C20 C21 C26 C25 177.94(16)
C24 C25 C26 O2 179.19(17)
C31 C25 C26 O2 1.6(3)
C24 C25 C26 C21 2.1(3)
C31 C25 C26 C21 -175.45(16)
C22 C23 C27 C28 164.4(2)
C24 C23 C27 C28 -18.1(3)
C22 C23 C27 C30 -77.0(2)
C24 C23 C27 C30 100.6(2)
C22 C23 C27 C29 41.6(3)
C24 C23 C27 C29 -140.9(2)
C24 C25 C31 C33 122.7(2)
C26 C25 C31 C33 -59.8(2)
C24 C25 C31 C34 2.2(3)
C26 C25 C31 C34 179.64(18)
C24 C25 C31 C32 -116.9(2)
C26 C25 C31 C32 60.6(2)
N3 C35 C36 N4 -52.50(19)
N3 C39 C40 C41 -78.3(2)
N3 C39 C40 C45 98.0(2)
C45 C40 C41 C42 -3.4(3)
C39 C40 C41 C42 172.91(17)
C45 C40 C41 O4B 169.6(7)
C39 C40 C41 O4B -14.1(8)
C40 C41 C42 C43 0.7(3)
O4B C41 C42 C43 -173.4(6)
C40 C41 C42 C46B -178.9(7)
O4B C41 C42 C46B 7.0(10)
C40 C41 C42 C46 -176.0(3)
C41 C42 C43 C44 1.4(3)
C46B C42 C43 C44 -178.9(7)
C46 C42 C43 C44 178.0(3)
C42 C43 C44 C45 -0.8(3)
C42 C43 C44 C50 178.99(17)
C41 C40 C45 O4 -178.74(18)
C39 C40 C45 O4 5.0(3)
C41 C40 C45 C44 4.1(3)
C39 C40 C45 C44 -172.13(17)
C43 C44 C45 O4 -179.38(17)
C50 C44 C45 O4 0.9(3)
C43 C44 C45 C40 -2.1(3)
C50 C44 C45 C40 178.18(17)
C41 C42 C46 C47 -50.7(6)
C43 C42 C46 C47 132.9(5)
C41 C42 C46 C48 -172.2(3)
C43 C42 C46 C48 11.3(6)
C41 C42 C46 C49 69.0(5)
C43 C42 C46 C49 -107.5(4)
C41 C42 C46B C47B -14.7(15)
C43 C42 C46B C47B 165.7(10)
C41 C42 C46B C49B 107.0(11)
C43 C42 C46B C49B -72.6(12)
C41 C42 C46B C48B -131.9(10)
C43 C42 C46B C48B 48.5(13)
C43 C44 C50 C51 121.2(2)
C45 C44 C50 C51 -59.1(3)
C43 C44 C50 C52 2.3(3)
C45 C44 C50 C52 -178.01(18)
C43 C44 C50 C53 -116.9(2)
C45 C44 C50 C53 62.8(3)
N4 C54 C55 C56 -76.3(2)
N4 C54 C55 C60 100.40(19)
C60 C55 C56 O3B 172.4(6)
C54 C55 C56 O3B -10.7(6)
C60 C55 C56 C57 -3.1(3)
C54 C55 C56 C57 173.71(17)
O3B C56 C57 C58 -174.5(5)
C55 C56 C57 C58 1.6(3)
O3B C56 C57 C61 6.2(5)
C55 C56 C57 C61 -177.76(17)
C56 C57 C58 C59 1.0(3)
C61 C57 C58 C59 -179.65(18)
C57 C58 C59 C60 -1.9(3)
C57 C58 C59 C65 178.98(19)
C56 C55 C60 O3 -179.92(18)
C54 C55 C60 O3 3.3(3)
C56 C55 C60 C59 2.1(3)
C54 C55 C60 C59 -174.65(17)
C58 C59 C60 O3 -177.80(17)
C65 C59 C60 O3 1.3(3)
C58 C59 C60 C55 0.3(3)
C65 C59 C60 C55 179.41(18)
C56 C57 C61 C62 -177.19(17)
C58 C57 C61 C62 3.5(3)
C56 C57 C61 C64 63.5(2)
C58 C57 C61 C64 -115.8(2)
C56 C57 C61 C63 -56.4(2)
C58 C57 C61 C63 124.3(2)
C58 C59 C65 C67 -118.5(2)
C60 C59 C65 C67 62.4(3)
C58 C59 C65 C66 118.0(2)
C60 C59 C65 C66 -61.0(3)
C58 C59 C65 C68 -0.8(3)
C60 C59 C65 C68 -179.8(2)
C2 C1 N1 C3 72.40(18)
C2 C1 N1 C5 -165.31(14)
C2 C1 N1 Pd1 -48.00(16)
C6 C5 N1 C3 -54.56(18)
C6 C5 N1 C1 -177.13(14)
C6 C5 N1 Pd1 68.57(15)
C1 C2 N2 C4 83.83(17)
C1 C2 N2 C20 -158.69(14)
C1 C2 N2 Pd1 -30.14(16)
C21 C20 N2 C4 175.21(15)
C21 C20 N2 C2 56.55(19)
C21 C20 N2 Pd1 -67.03(17)
C36 C35 N3 C37 -77.92(18)
C36 C35 N3 C39 163.52(15)
C36 C35 N3 Pd2 38.17(16)
C40 C39 N3 C37 -173.44(16)
C40 C39 N3 C35 -53.0(2)
C40 C39 N3 Pd2 67.78(18)
C35 C36 N4 C38 -77.38(18)
C35 C36 N4 C54 163.50(15)
C35 C36 N4 Pd2 38.72(17)
C55 C54 N4 C38 -168.30(15)
C55 C54 N4 C36 -47.40(19)
C55 C54 N4 Pd2 72.86(16)
C6 C11 O1 Pd1 44.6(2)
C10 C11 O1 Pd1 -135.99(14)

_cod_database_fobs_code 2243034
